data_4022652
loop_
_publ_author_name
'Aitor Landa'
'Bo Richter'
'Rasmus Lyng Johansen'
'Anna Minkkil\"a'
'Karl Anker J\/orgensen'

_publ_contact_author 'Overgaard, Jacob'
_publ_contact_author_email jacobo@chem.au.dk
_publ_section_title
;
 Bisoxazoline-Lewis Acid-Catalyzed Direct-Electron Demand
 oxo-Hetero-Diels-Alder Reactions of N-Oxy-pyridine Aldehyde
 and Ketone Derivatives
;
_journal_name_full 'Journal of Organic Chemistry'
_journal_page_first 240
_journal_page_last 245
_journal_paper_doi 10.1021/jo062012u
_journal_volume 72
_journal_year 2007
_chemical_absolute_configuration ad
_chemical_compound_source 'synthesis as described'
_chemical_formula_moiety 'C10 H8 Br1 N1 O3'
_chemical_formula_sum 'C10 H8 Br N O3'
_chemical_formula_weight 270.08
_chemical_name_systematic
;
 ?
;
_space_group_IT_number 4
_symmetry_cell_setting monoclinic
_symmetry_Int_Tables_number 4
_symmetry_space_group_name_Hall 'P 2yb'
_symmetry_space_group_name_H-M 'P 1 21 1'
_atom_sites_solution_hydrogens geom
_atom_sites_solution_primary direct
_atom_sites_solution_secondary difmap
_audit_creation_date 2006-03-07T08:53:44-00:00
_audit_creation_method 'WinGX routine CIF_UPDATE'
_cell_angle_alpha 90
_cell_angle_beta 98.2920(10)
_cell_angle_gamma 90
_cell_formula_units_Z 2
_cell_length_a 7.14540(10)
_cell_length_b 6.91760(10)
_cell_length_c 10.0029(2)
_cell_measurement_reflns_used 4996
_cell_measurement_temperature 100(2)
_cell_measurement_theta_max 31.5
_cell_measurement_theta_min 2.88
_cell_measurement_wavelength 0.71073
_cell_volume 489.265(14)
_computing_cell_refinement 'Saint+ (Bruker-Nonius, 2006)'
_computing_data_collection 'Apex2 (Bruker-Nonius, 2006)'
_computing_data_reduction 'Saint+ (Bruker-Nonius, 2006)'
_computing_molecular_graphics 'Ortep-3 for Windows (Farrugia, 1997)'
_computing_publication_material 'WinGX publication routines (Farrugia, 1999)'
_computing_structure_refinement 'SHELXL-97 (Sheldrick, 1997)'
_computing_structure_solution 'SHELXS-97 (Sheldrick, 1997)'
_diffrn_ambient_temperature 100(2)
_diffrn_detector_area_resol_mean 83.33
_diffrn_measured_fraction_theta_full 0.999
_diffrn_measured_fraction_theta_max 0.999
_diffrn_measurement_device_type 'Bruker SMART APEXII CCD-based diffractometer'
_diffrn_measurement_method '\f-scans and \w-scans'
_diffrn_radiation_monochromator graphite
_diffrn_radiation_probe x-ray
_diffrn_radiation_type MoK\a
_diffrn_radiation_wavelength 0.71073
_diffrn_reflns_av_R_equivalents 0.0297
_diffrn_reflns_av_unetI/netI 0.0411
_diffrn_reflns_limit_h_max 10
_diffrn_reflns_limit_h_min -10
_diffrn_reflns_limit_k_max 10
_diffrn_reflns_limit_k_min -10
_diffrn_reflns_limit_l_max 15
_diffrn_reflns_limit_l_min -15
_diffrn_reflns_number 10810
_diffrn_reflns_theta_full 33.09
_diffrn_reflns_theta_max 33.09
_diffrn_reflns_theta_min 2.06
_diffrn_source 'fine-focus sealed tube'
_diffrn_source_type 'Siemens K FFMO 2K 90'
_diffrn_standards_number 0
_exptl_absorpt_coefficient_mu 4.185
_exptl_absorpt_correction_T_max 0.715
_exptl_absorpt_correction_T_min 0.499
_exptl_absorpt_correction_type empirical
_exptl_absorpt_process_details
;
SADABS (Sheldrick, 1996).
;
_exptl_crystal_colour colorless
_exptl_crystal_density_diffrn 1.833
_exptl_crystal_density_method 'not measured'
_exptl_crystal_description block
_exptl_crystal_F_000 268
_exptl_crystal_size_max 0.24
_exptl_crystal_size_mid 0.08
_exptl_crystal_size_min 0.08
_refine_diff_density_max 0.454
_refine_diff_density_min -0.382
_refine_diff_density_rms 0.079
_refine_ls_abs_structure_details 'Flack H D (1983), Acta Cryst. A39, 876-881, 1698 Friedel pairs'
_refine_ls_abs_structure_Flack -0.003(6)
_refine_ls_extinction_method none
_refine_ls_goodness_of_fit_ref 1.054
_refine_ls_hydrogen_treatment constr
_refine_ls_matrix_type full
_refine_ls_number_parameters 136
_refine_ls_number_reflns 3692
_refine_ls_number_restraints 1
_refine_ls_restrained_S_all 1.054
_refine_ls_R_factor_all 0.0342
_refine_ls_R_factor_gt 0.0274
_refine_ls_shift/su_max 0.002
_refine_ls_shift/su_mean 0
_refine_ls_structure_factor_coef Fsqd
_refine_ls_weighting_details 'calc w=1/[\s^2^(Fo^2^)+(0.0203P)^2^+0.0000P] where P=(Fo^2^+2Fc^2^)/3'
_refine_ls_weighting_scheme calc
_refine_ls_wR_factor_gt 0.0494
_refine_ls_wR_factor_ref 0.0508
_reflns_Friedel_coverage 0.852
_reflns_number_gt 3328
_reflns_number_total 3692
_reflns_threshold_expression >2sigma(I)
_cod_data_source_file jo062012urom20060929_035552.cif
_cod_data_source_block 06jo0012_white_0m
_cod_original_sg_symbol_H-M 'P 21'
_cod_database_code 4022652

loop_
_symmetry_equiv_pos_as_xyz
'x, y, z'
'-x, y+1/2, -z'

loop_
_atom_site_label
_atom_site_type_symbol
_atom_site_fract_x
_atom_site_fract_y
_atom_site_fract_z
_atom_site_U_iso_or_equiv
_atom_site_adp_type
_atom_site_occupancy
_atom_site_symmetry_multiplicity
_atom_site_calc_flag
_atom_site_refinement_flags
C1 C 0.7875(2) 0.3700(3) 0.45287(19) 0.0149(3) Uani 1 1 d .
C2 C 0.7254(3) 0.1814(3) 0.44700(19) 0.0157(4) Uani 1 1 d .
H2 H 0.6997 0.1190 0.5270 0.019 Uiso 1 1 calc R
C3 C 0.7307(2) 0.1748(2) 0.21151(18) 0.0134(3) Uani 1 1 d .
C4 C 0.7964(2) 0.3634(3) 0.21670(19) 0.0155(3) Uani 1 1 d .
H4 H 0.8209 0.4248 0.1360 0.019 Uiso 1 1 calc R
C5 C 0.8270(2) 0.4642(2) 0.33763(18) 0.0161(4) Uani 1 1 d .
H5 H 0.8733 0.5931 0.3415 0.019 Uiso 1 1 calc R
C6 C 0.6793(3) 0.0596(2) 0.08436(17) 0.0134(3) Uani 1 1 d .
H6 H 0.5521 0.0004 0.0863 0.016 Uiso 1 1 calc R
C7 C 0.6461(3) 0.1227(3) -0.1497(2) 0.0172(4) Uani 1 1 d .
H7 H 0.6059 0.2067 -0.2234 0.021 Uiso 1 1 calc R
C8 C 0.6811(3) -0.0606(3) -0.1784(2) 0.0163(4) Uani 1 1 d .
H8 H 0.6541 -0.1048 -0.2691 0.020 Uiso 1 1 calc R
C9 C 0.7604(3) -0.1942(3) -0.07263(19) 0.0138(3) Uani 1 1 d .
C10 C 0.8173(3) -0.1010(2) 0.06329(19) 0.0144(3) Uani 1 1 d .
H10A H 0.9465 -0.0472 0.0685 0.017 Uiso 1 1 calc R
H10B H 0.8181 -0.1992 0.1354 0.017 Uiso 1 1 calc R
N1 N 0.7004(2) 0.0835(3) 0.3280(2) 0.0135(3) Uani 1 1 d .
O1 O 0.6479(2) -0.0968(2) 0.32512(18) 0.0184(3) Uani 1 1 d .
O2 O 0.66295(19) 0.19866(18) -0.02438(13) 0.0176(3) Uani 1 1 d .
O3 O 0.78840(19) -0.36580(18) -0.09282(14) 0.0183(3) Uani 1 1 d .
Br1 Br 0.81345(2) 0.49665(3) 0.621493(16) 0.01827(5) Uani 1 1 d .

loop_
_atom_site_aniso_label
_atom_site_aniso_U_11
_atom_site_aniso_U_22
_atom_site_aniso_U_33
_atom_site_aniso_U_23
_atom_site_aniso_U_13
_atom_site_aniso_U_12
C1 0.0150(8) 0.0153(8) 0.0143(8) -0.0045(7) 0.0019(7) 0.0015(7)
C2 0.0177(9) 0.0158(8) 0.0142(8) 0.0003(7) 0.0042(7) -0.0014(7)
C3 0.0139(8) 0.0122(8) 0.0144(8) 0.0006(6) 0.0024(6) 0.0002(6)
C4 0.0167(8) 0.0123(8) 0.0177(9) 0.0013(7) 0.0031(7) 0.0009(7)
C5 0.0184(8) 0.0106(11) 0.0193(8) -0.0019(6) 0.0026(6) -0.0011(6)
C6 0.0171(8) 0.0099(7) 0.0128(8) 0.0025(6) 0.0004(7) -0.0002(6)
C7 0.0209(10) 0.0165(9) 0.0142(9) 0.0034(7) 0.0027(7) 0.0011(8)
C8 0.0198(9) 0.0148(9) 0.0141(8) 0.0010(6) 0.0016(7) -0.0002(7)
C9 0.0104(8) 0.0155(8) 0.0161(8) -0.0011(7) 0.0041(7) 0.0003(6)
C10 0.0166(8) 0.0126(8) 0.0136(8) -0.0012(6) 0.0010(6) 0.0024(7)
N1 0.0139(8) 0.0093(7) 0.0175(8) -0.0012(6) 0.0035(7) 0.0016(6)
O1 0.0225(8) 0.0118(7) 0.0207(8) -0.0006(6) 0.0023(6) -0.0066(6)
O2 0.0269(7) 0.0108(6) 0.0146(6) 0.0016(5) 0.0013(6) 0.0020(5)
O3 0.0213(7) 0.0132(6) 0.0203(7) -0.0024(5) 0.0028(6) 0.0024(5)
Br1 0.01933(8) 0.01883(8) 0.01675(7) -0.00550(10) 0.00299(5) -0.00291(11)

loop_
_atom_type_symbol
_atom_type_description
_atom_type_scat_dispersion_real
_atom_type_scat_dispersion_imag
_atom_type_scat_source
C C 0.0033 0.0016 'International Tables Vol C Tables 4.2.6.8 and 6.1.1.4'
H H 0 0 'International Tables Vol C Tables 4.2.6.8 and 6.1.1.4'
N N 0.0061 0.0033 'International Tables Vol C Tables 4.2.6.8 and 6.1.1.4'
O O 0.0106 0.006 'International Tables Vol C Tables 4.2.6.8 and 6.1.1.4'
Br Br -0.2901 2.4595 'International Tables Vol C Tables 4.2.6.8 and 6.1.1.4'

loop_
_geom_angle_atom_site_label_1
_geom_angle_atom_site_label_2
_geom_angle_atom_site_label_3
_geom_angle
C2 C1 C5 120.83(17)
C2 C1 Br1 117.91(15)
C5 C1 Br1 121.26(14)
N1 C2 C1 120.70(19)
N1 C2 H2 119.6
C1 C2 H2 119.6
N1 C3 C4 119.79(17)
N1 C3 C6 115.25(15)
C4 C3 C6 124.89(17)
C3 C4 C5 121.09(18)
C3 C4 H4 119.5
C5 C4 H4 119.5
C4 C5 C1 117.61(17)
C4 C5 H5 121.2
C1 C5 H5 121.2
O2 C6 C3 105.54(13)
O2 C6 C10 111.49(15)
C3 C6 C10 114.93(15)
O2 C6 H6 108.2
C3 C6 H6 108.2
C10 C6 H6 108.2
C8 C7 O2 125.3(2)
C8 C7 H7 117.4
O2 C7 H7 117.4
C7 C8 C9 120.8(2)
C7 C8 H8 119.6
C9 C8 H8 119.6
O3 C9 C8 123.39(18)
O3 C9 C10 122.27(17)
C8 C9 C10 114.23(16)
C9 C10 C6 109.99(14)
C9 C10 H10A 109.7
C6 C10 H10A 109.7
C9 C10 H10B 109.7
C6 C10 H10B 109.7
H10A C10 H10B 108.2
O1 N1 C2 119.9(2)
O1 N1 C3 120.2(2)
C2 N1 C3 119.89(18)
C7 O2 C6 115.28(14)

loop_
_geom_bond_atom_site_label_1
_geom_bond_atom_site_label_2
_geom_bond_distance
C1 C2 1.376(3)
C1 C5 1.388(3)
C1 Br1 1.8861(18)
C2 N1 1.359(3)
C2 H2 0.9500
C3 N1 1.370(3)
C3 C4 1.385(2)
C3 C6 1.501(2)
C4 C5 1.386(3)
C4 H4 0.9500
C5 H5 0.9500
C6 O2 1.444(2)
C6 C10 1.520(2)
C6 H6 1.0000
C7 C8 1.332(3)
C7 O2 1.348(2)
C7 H7 0.9500
C8 C9 1.457(3)
C8 H8 0.9500
C9 O3 1.225(2)
C9 C10 1.507(3)
C10 H10A 0.9900
C10 H10B 0.9900
N1 O1 1.3015(18)

loop_
_geom_torsion_atom_site_label_1
_geom_torsion_atom_site_label_2
_geom_torsion_atom_site_label_3
_geom_torsion_atom_site_label_4
_geom_torsion
C5 C1 C2 N1 -0.4(3)
Br1 C1 C2 N1 178.75(14)
N1 C3 C4 C5 -1.9(3)
C6 C3 C4 C5 175.08(16)
C3 C4 C5 C1 -0.7(3)
C2 C1 C5 C4 1.8(3)
Br1 C1 C5 C4 -177.25(13)
N1 C3 C6 O2 161.85(15)
C4 C3 C6 O2 -15.3(2)
N1 C3 C6 C10 -74.9(2)
C4 C3 C6 C10 108.0(2)
O2 C7 C8 C9 -5.9(3)
C7 C8 C9 O3 177.07(19)
C7 C8 C9 C10 -6.7(3)
O3 C9 C10 C6 -147.90(17)
C8 C9 C10 C6 35.8(2)
O2 C6 C10 C9 -54.97(19)
C3 C6 C10 C9 -175.00(14)
C1 C2 N1 O1 177.62(17)
C1 C2 N1 C3 -2.3(3)
C4 C3 N1 O1 -176.50(17)
C6 C3 N1 O1 6.2(3)
C4 C3 N1 C2 3.4(3)
C6 C3 N1 C2 -173.85(16)
C8 C7 O2 C6 -14.3(3)
C3 C6 O2 C7 170.19(15)
C10 C6 O2 C7 44.8(2)

loop_
_cod_related_entry_id
_cod_related_entry_database
_cod_related_entry_code
1 ChemSpider 17258551
